data_4510569
loop_
_publ_author_name
'Eccles, Kevin S.'
'Morrison, Robin E.'
'Maguire, Anita R.'
'Lawrence, Simon E.'

_publ_section_title
;
 Crystal Landscape of Primary Aromatic Thioamides
;
_journal_issue 6
_journal_name_full 'Crystal Growth &amp; Design'
_journal_page_first 2753
_journal_paper_doi 10.1021/cg401891f
_journal_volume 14
_journal_year 2014
_chemical_formula_moiety 'C7 H6 Cl N S'
_chemical_formula_sum 'C7 H6 Cl N S'
_chemical_formula_weight 171.65
_chemical_name_common 2-chloro-thiobenzamide
_space_group_crystal_system monoclinic
_space_group_IT_number 14
_space_group_name_Hall '-P 2yn'
_space_group_name_H-M_alt 'P 1 21/n 1'
_symmetry_space_group_name_Hall '-P 2yn'
_symmetry_space_group_name_H-M 'P 1 21/n 1'
_atom_sites_solution_hydrogens geom
_atom_sites_solution_primary direct
_atom_sites_solution_secondary difmap
_cell_angle_alpha 90
_cell_angle_beta 92.263(3)
_cell_angle_gamma 90
_cell_formula_units_Z 16
_cell_length_a 9.2213(11)
_cell_length_b 15.1707(17)
_cell_length_c 23.499(3)
_cell_measurement_reflns_used 4098
_cell_measurement_temperature 296.(2)
_cell_measurement_theta_max 19.7124
_cell_measurement_theta_min 2.7556
_cell_volume 3284.8(7)
_computing_cell_refinement 'SAINT V7.68A (Bruker AXS, 2009)'
_computing_data_collection 'Bruker Instrument Service v2009, 3, 0, 0'
_computing_data_reduction 'SAINT V7.68A (Bruker AXS, 2009)'
_computing_molecular_graphics 'Mercury 3.0 (Macrae et al, 2008)'
_computing_structure_refinement 'SHELXL-97 (Sheldrick, 2008)'
_computing_structure_solution 'SHELXS-97 (Sheldrick, 2008)'
_diffrn_ambient_temperature 296.(2)
_diffrn_detector_area_resol_mean 8.3333
_diffrn_measured_fraction_theta_full 0.997
_diffrn_measured_fraction_theta_max 0.997
_diffrn_measurement_device_type 'Bruker APEX II DUO'
_diffrn_measurement_method '\f & \w  scans'
_diffrn_radiation_monochromator graphite
_diffrn_radiation_source 'fine-focus sealed tube'
_diffrn_radiation_type MoK\a
_diffrn_radiation_wavelength 0.71073
_diffrn_reflns_av_R_equivalents 0.0618
_diffrn_reflns_av_sigmaI/netI 0.0484
_diffrn_reflns_limit_h_max 11
_diffrn_reflns_limit_h_min -11
_diffrn_reflns_limit_k_max 18
_diffrn_reflns_limit_k_min -18
_diffrn_reflns_limit_l_max 28
_diffrn_reflns_limit_l_min -29
_diffrn_reflns_number 37431
_diffrn_reflns_theta_full 26.38
_diffrn_reflns_theta_max 26.38
_diffrn_reflns_theta_min 1.60
_exptl_absorpt_coefficient_mu 0.640
_exptl_absorpt_correction_T_max 0.94
_exptl_absorpt_correction_T_min 0.84
_exptl_absorpt_correction_type multi-scan
_exptl_absorpt_process_details 'SADABS V2008/1 (Bruker AXS)'
_exptl_crystal_colour colourless
_exptl_crystal_density_diffrn 1.388
_exptl_crystal_density_method 'not measured'
_exptl_crystal_description Plate
_exptl_crystal_F_000 1408
_exptl_crystal_size_max 0.180
_exptl_crystal_size_mid 0.110
_exptl_crystal_size_min 0.090
_refine_diff_density_max 0.430
_refine_diff_density_min -0.394
_refine_ls_extinction_method none
_refine_ls_goodness_of_fit_ref 1.003
_refine_ls_hydrogen_treatment mixed
_refine_ls_matrix_type full
_refine_ls_number_parameters 393
_refine_ls_number_reflns 6701
_refine_ls_number_restraints 6
_refine_ls_restrained_S_all 1.003
_refine_ls_R_factor_all 0.0926
_refine_ls_R_factor_gt 0.0428
_refine_ls_shift/su_max 0.001
_refine_ls_shift/su_mean 0.000
_refine_ls_structure_factor_coef Fsqd
_refine_ls_weighting_details 'calc w=1/[\s^2^(Fo^2^)+(0.0358P)^2^+1.3952P] where P=(Fo^2^+2Fc^2^)/3'
_refine_ls_weighting_scheme calc
_refine_ls_wR_factor_gt 0.0871
_refine_ls_wR_factor_ref 0.1069
_reflns_number_gt 3978
_reflns_number_total 6701
_reflns_threshold_expression >2sigma(I)
_cod_data_source_file cg401891f_si_003.cif
_cod_data_source_block Compound_16
_cod_depositor_comments 'Adding full bibliography for 4510565--4510578.cif.'
_cod_database_code 4510569

loop_
_space_group_symop_operation_xyz
'x, y, z'
'-x+1/2, y+1/2, -z+1/2'
'-x, -y, -z'
'x-1/2, -y-1/2, z-1/2'

loop_
_atom_site_type_symbol
_atom_site_label
_atom_site_fract_x
_atom_site_fract_y
_atom_site_fract_z
_atom_site_U_iso_or_equiv
_atom_site_adp_type
_atom_site_calc_flag
_atom_site_refinement_flags
_atom_site_occupancy
C C1 0.9674(3) 0.51319(19) 0.82898(11) 0.0473(7) Uani d . 1
C C2 0.8991(3) 0.4360(2) 0.84551(12) 0.0551(8) Uani d . 1
C C3 0.8139(4) 0.4331(3) 0.89255(15) 0.0818(11) Uani d . 1
H H3 0.7694 0.3809 0.9031 0.098 Uiso calc R 1
C C4 0.7965(5) 0.5082(4) 0.92319(18) 0.1043(15) Uani d . 1
H H4 0.7388 0.5068 0.9547 0.125 Uiso calc R 1
C C5 0.8621(5) 0.5860(3) 0.90871(18) 0.1010(14) Uani d . 1
H H5 0.8483 0.6367 0.9301 0.121 Uiso calc R 1
C C6 0.9490(4) 0.5880(2) 0.86187(15) 0.0736(10) Uani d . 1
H H6 0.9955 0.6401 0.8524 0.088 Uiso calc R 1
C C7 1.0573(3) 0.51804(17) 0.77789(11) 0.0442(7) Uani d . 1
S S8 1.23475(9) 0.53161(7) 0.78359(3) 0.0671(3) Uani d . 1
H H9A 1.034(3) 0.516(2) 0.6979(13) 0.068(11) Uiso d D 1
H H9B 0.896(3) 0.510(2) 0.7254(16) 0.094(14) Uiso d D 1
N N9 0.9865(4) 0.5114(2) 0.72899(12) 0.0700(9) Uani d D 1
Cl Cl10 0.92216(10) 0.33815(6) 0.80799(4) 0.0730(3) Uani d . 1
C C11 0.1611(3) 0.19513(16) 0.59288(11) 0.0411(6) Uani d . 1
C C12 0.2762(3) 0.24657(18) 0.57579(12) 0.0467(7) Uani d . 1
C C13 0.3264(4) 0.3169(2) 0.60833(15) 0.0640(9) Uani d . 1
H H13 0.4039 0.3505 0.5964 0.077 Uiso calc R 1
C C14 0.2621(4) 0.3367(2) 0.65786(16) 0.0741(10) Uani d . 1
H H14 0.2947 0.3846 0.6795 0.089 Uiso calc R 1
C C15 0.1490(4) 0.2863(2) 0.67601(14) 0.0749(10) Uani d . 1
H H15 0.106 0.2999 0.71 0.09 Uiso calc R 1
C C16 0.0991(4) 0.2154(2) 0.64393(13) 0.0607(8) Uani d . 1
H H16 0.0234 0.1811 0.6567 0.073 Uiso calc R 1
C C17 0.1012(3) 0.12066(17) 0.55753(11) 0.0423(6) Uani d . 1
S S18 0.00773(9) 0.14108(5) 0.49716(3) 0.0596(2) Uani d . 1
H H19A 0.170(3) 0.0347(18) 0.6108(12) 0.047(8) Uiso d . 1
H H19B 0.090(3) -0.0020(19) 0.5610(12) 0.063(10) Uiso d D 1
N N19 0.1224(3) 0.04167(17) 0.57898(12) 0.0594(7) Uani d D 1
Cl Cl20 0.36533(10) 0.22140(6) 0.51418(4) 0.0777(3) Uani d . 1
C C21 0.3762(3) 0.5208(2) 0.34941(12) 0.0492(7) Uani d . 1
C C22 0.3530(3) 0.5152(2) 0.40740(12) 0.0540(8) Uani d . 1
C C23 0.2894(3) 0.5836(2) 0.43597(15) 0.0663(9) Uani d . 1
H H23 0.2741 0.5785 0.4747 0.08 Uiso calc R 1
C C24 0.2489(4) 0.6589(3) 0.40771(17) 0.0785(11) Uani d . 1
H H24 0.2072 0.7051 0.4272 0.094 Uiso calc R 1
C C25 0.2699(4) 0.6661(2) 0.35002(17) 0.0795(11) Uani d . 1
H H25 0.2417 0.7171 0.3306 0.095 Uiso calc R 1
C C26 0.3322(3) 0.5982(2) 0.32133(14) 0.0624(9) Uani d . 1
H H26 0.3456 0.6037 0.2825 0.075 Uiso calc R 1
C C27 0.4436(3) 0.4495(2) 0.31568(12) 0.0560(8) Uani d . 1
S S28 0.36264(10) 0.41260(9) 0.25618(4) 0.0919(4) Uani d . 1
H H29A 0.615(4) 0.382(2) 0.3122(15) 0.091(13) Uiso d D 1
H H29B 0.620(4) 0.445(3) 0.3636(16) 0.117(17) Uiso d D 1
N N29 0.5713(3) 0.4203(2) 0.33400(14) 0.0735(9) Uani d D 1
Cl Cl30 0.39361(11) 0.42001(6) 0.44543(4) 0.0810(3) Uani d . 1
C C31 0.5571(3) 0.81073(18) 0.10948(11) 0.0447(7) Uani d . 1
C C32 0.6716(3) 0.75162(19) 0.11161(12) 0.0493(7) Uani d . 1
C C33 0.6781(4) 0.6845(2) 0.15123(14) 0.0672(9) Uani d . 1
H H33 0.7544 0.6444 0.1519 0.081 Uiso calc R 1
C C34 0.5704(4) 0.6776(3) 0.18966(16) 0.0855(12) Uani d . 1
H H34 0.5745 0.6328 0.2167 0.103 Uiso calc R 1
C C35 0.4564(4) 0.7361(3) 0.18872(15) 0.0849(12) Uani d . 1
H H35 0.3846 0.731 0.2152 0.102 Uiso calc R 1
C C36 0.4487(4) 0.8019(2) 0.14883(13) 0.0646(9) Uani d . 1
H H36 0.3708 0.8409 0.148 0.078 Uiso calc R 1
C C37 0.5455(3) 0.88449(17) 0.06702(11) 0.0422(6) Uani d . 1
S S38 0.60189(10) 0.98516(5) 0.08594(3) 0.0610(2) Uani d . 1
H H39A 0.470(3) 0.904(2) -0.0069(12) 0.057(9) Uiso d . 1
H H39B 0.465(3) 0.8090(19) 0.0101(13) 0.068(10) Uiso d D 1
N N39 0.4876(3) 0.86366(19) 0.01764(11) 0.0547(7) Uani d D 1
Cl Cl40 0.80834(9) 0.75991(6) 0.06324(4) 0.0689(2) Uani d . 1

loop_
_atom_site_aniso_label
_atom_site_aniso_U_11
_atom_site_aniso_U_22
_atom_site_aniso_U_33
_atom_site_aniso_U_12
_atom_site_aniso_U_13
_atom_site_aniso_U_23
C1 0.0435(17) 0.0580(19) 0.0404(16) -0.0011(14) 0.0007(13) -0.0013(14)
C2 0.0531(18) 0.071(2) 0.0411(17) 0.0007(16) 0.0019(14) 0.0056(15)
C3 0.083(3) 0.100(3) 0.064(2) -0.013(2) 0.024(2) 0.008(2)
C4 0.104(4) 0.142(4) 0.070(3) -0.015(3) 0.038(2) -0.015(3)
C5 0.103(3) 0.116(4) 0.086(3) -0.006(3) 0.028(3) -0.044(3)
C6 0.073(2) 0.078(3) 0.070(2) -0.0084(19) 0.0128(19) -0.012(2)
C7 0.0450(16) 0.0452(16) 0.0421(16) -0.0009(12) -0.0027(13) 0.0051(13)
S8 0.0478(5) 0.1042(7) 0.0489(5) -0.0139(5) -0.0022(4) 0.0077(5)
N9 0.0508(19) 0.116(3) 0.0426(17) -0.0149(17) -0.0018(15) 0.0074(16)
Cl10 0.0758(6) 0.0614(5) 0.0824(6) -0.0063(4) 0.0097(5) 0.0040(5)
C11 0.0473(16) 0.0365(15) 0.0390(15) 0.0010(12) -0.0044(13) 0.0017(12)
C12 0.0515(17) 0.0425(16) 0.0454(16) -0.0022(13) -0.0049(13) 0.0009(13)
C13 0.069(2) 0.0502(19) 0.072(2) -0.0139(16) -0.0153(18) -0.0009(17)
C14 0.102(3) 0.051(2) 0.067(2) 0.000(2) -0.029(2) -0.0143(18)
C15 0.104(3) 0.071(2) 0.050(2) 0.015(2) 0.005(2) -0.0156(18)
C16 0.069(2) 0.062(2) 0.0511(19) -0.0032(16) 0.0094(16) -0.0041(16)
C17 0.0458(16) 0.0391(15) 0.0422(15) -0.0027(12) 0.0009(13) 0.0031(12)
S18 0.0822(6) 0.0408(4) 0.0536(5) -0.0045(4) -0.0248(4) 0.0033(3)
N19 0.088(2) 0.0374(15) 0.0512(17) -0.0091(14) -0.0240(15) 0.0043(13)
Cl20 0.0770(6) 0.0876(6) 0.0701(6) -0.0142(5) 0.0234(5) -0.0002(5)
C21 0.0387(16) 0.065(2) 0.0439(17) -0.0101(14) -0.0006(13) 0.0027(15)
C22 0.0486(18) 0.065(2) 0.0480(18) -0.0045(15) 0.0010(14) 0.0066(15)
C23 0.065(2) 0.078(2) 0.057(2) 0.0049(18) 0.0080(17) -0.0058(19)
C24 0.083(3) 0.072(3) 0.081(3) 0.009(2) 0.006(2) -0.010(2)
C25 0.085(3) 0.066(2) 0.087(3) 0.003(2) -0.007(2) 0.015(2)
C26 0.058(2) 0.078(2) 0.0510(19) -0.0058(17) -0.0008(16) 0.0107(18)
C27 0.0397(17) 0.082(2) 0.0469(17) -0.0060(16) 0.0050(14) 0.0039(16)
S28 0.0608(6) 0.1496(10) 0.0646(6) 0.0128(6) -0.0048(5) -0.0422(6)
N29 0.058(2) 0.103(3) 0.059(2) 0.0128(18) 0.0033(17) -0.0055(18)
Cl30 0.0993(7) 0.0856(7) 0.0591(5) 0.0164(5) 0.0166(5) 0.0226(5)
C31 0.0492(17) 0.0495(17) 0.0350(15) -0.0067(13) -0.0039(13) 0.0065(13)
C32 0.0466(17) 0.0532(17) 0.0475(17) -0.0090(14) -0.0063(13) 0.0095(14)
C33 0.058(2) 0.070(2) 0.072(2) 0.0008(16) -0.0095(18) 0.0319(18)
C34 0.080(3) 0.102(3) 0.074(3) -0.005(2) -0.003(2) 0.052(2)
C35 0.074(3) 0.108(3) 0.074(3) -0.001(2) 0.018(2) 0.041(2)
C36 0.064(2) 0.071(2) 0.059(2) 0.0051(17) 0.0072(17) 0.0190(17)
C37 0.0477(16) 0.0432(15) 0.0355(15) -0.0014(12) -0.0009(13) 0.0038(12)
S38 0.0934(6) 0.0442(4) 0.0441(4) -0.0106(4) -0.0148(4) 0.0020(3)
N39 0.080(2) 0.0406(16) 0.0422(15) -0.0054(14) -0.0146(13) 0.0062(13)
Cl40 0.0546(5) 0.0804(6) 0.0723(6) 0.0029(4) 0.0100(4) 0.0138(5)

loop_
_atom_type_symbol
_atom_type_description
_atom_type_scat_dispersion_real
_atom_type_scat_dispersion_imag
_atom_type_scat_source
C C 0.0033 0.0016 'International Tables Vol C Tables 4.2.6.8 and 6.1.1.4'
H H 0.0000 0.0000 'International Tables Vol C Tables 4.2.6.8 and 6.1.1.4'
N N 0.0061 0.0033 'International Tables Vol C Tables 4.2.6.8 and 6.1.1.4'
S S 0.1246 0.1234 'International Tables Vol C Tables 4.2.6.8 and 6.1.1.4'
Cl Cl 0.1484 0.1585 'International Tables Vol C Tables 4.2.6.8 and 6.1.1.4'

loop_
_geom_angle_atom_site_label_1
_geom_angle_atom_site_label_2
_geom_angle_atom_site_label_3
_geom_angle
C6 C1 C2 117.8(3)
C6 C1 C7 119.5(3)
C2 C1 C7 122.7(3)
C3 C2 C1 121.9(3)
C3 C2 Cl10 117.5(3)
C1 C2 Cl10 120.6(2)
C4 C3 C2 118.7(4)
C4 C3 H3 120.7
C2 C3 H3 120.7
C3 C4 C5 121.7(4)
C3 C4 H4 119.2
C5 C4 H4 119.2
C4 C5 C6 119.3(4)
C4 C5 H5 120.4
C6 C5 H5 120.4
C5 C6 C1 120.7(3)
C5 C6 H6 119.6
C1 C6 H6 119.6
N9 C7 C1 115.6(3)
N9 C7 S8 122.8(2)
C1 C7 S8 121.6(2)
C7 N9 H9A 119.(2)
C7 N9 H9B 124.(3)
H9A N9 H9B 117.(3)
C16 C11 C12 118.2(3)
C16 C11 C17 119.6(3)
C12 C11 C17 122.2(2)
C13 C12 C11 121.1(3)
C13 C12 Cl20 118.2(2)
C11 C12 Cl20 120.7(2)
C14 C13 C12 119.8(3)
C14 C13 H13 120.1
C12 C13 H13 120.1
C13 C14 C15 120.3(3)
C13 C14 H14 119.9
C15 C14 H14 119.9
C14 C15 C16 120.3(3)
C14 C15 H15 119.9
C16 C15 H15 119.9
C15 C16 C11 120.4(3)
C15 C16 H16 119.8
C11 C16 H16 119.8
N19 C17 C11 115.5(2)
N19 C17 S18 124.3(2)
C11 C17 S18 120.12(19)
C17 N19 H19A 120.7(19)
C17 N19 H19B 119.(2)
H19A N19 H19B 120.(3)
C22 C21 C26 117.4(3)
C22 C21 C27 124.1(3)
C26 C21 C27 118.5(3)
C23 C22 C21 121.1(3)
C23 C22 Cl30 117.6(2)
C21 C22 Cl30 121.2(2)
C24 C23 C22 120.4(3)
C24 C23 H23 119.8
C22 C23 H23 119.8
C23 C24 C25 119.8(3)
C23 C24 H24 120.1
C25 C24 H24 120.1
C26 C25 C24 120.1(3)
C26 C25 H25 119.9
C24 C25 H25 119.9
C25 C26 C21 121.2(3)
C25 C26 H26 119.4
C21 C26 H26 119.4
N29 C27 C21 117.2(3)
N29 C27 S28 122.0(3)
C21 C27 S28 120.7(2)
C27 N29 H29A 117.(2)
C27 N29 H29B 122.(3)
H29A N29 H29B 120.(4)
C32 C31 C36 118.6(3)
C32 C31 C37 122.8(2)
C36 C31 C37 118.6(3)
C33 C32 C31 121.0(3)
C33 C32 Cl40 118.8(2)
C31 C32 Cl40 120.1(2)
C34 C33 C32 119.1(3)
C34 C33 H33 120.4
C32 C33 H33 120.4
C33 C34 C35 120.9(3)
C33 C34 H34 119.6
C35 C34 H34 119.6
C36 C35 C34 120.0(3)
C36 C35 H35 120.0
C34 C35 H35 120.0
C35 C36 C31 120.3(3)
C35 C36 H36 119.8
C31 C36 H36 119.8
N39 C37 C31 115.4(2)
N39 C37 S38 125.1(2)
C31 C37 S38 119.5(2)
C37 N39 H39A 120.(2)
C37 N39 H39B 120.(2)
H39A N39 H39B 120.(3)

loop_
_geom_bond_atom_site_label_1
_geom_bond_atom_site_label_2
_geom_bond_distance
C1 C6 1.388(4)
C1 C2 1.392(4)
C1 C7 1.487(4)
C2 C3 1.381(4)
C2 Cl10 1.744(3)
C3 C4 1.360(5)
C3 H3 0.93
C4 C5 1.376(6)
C4 H4 0.93
C5 C6 1.387(5)
C5 H5 0.93
C6 H6 0.93
C7 N9 1.303(4)
C7 S8 1.650(3)
N9 H9A 0.87(3)
N9 H9B 0.83(3)
C11 C16 1.383(4)
C11 C12 1.390(4)
C11 C17 1.495(4)
C12 C13 1.382(4)
C12 Cl20 1.735(3)
C13 C14 1.361(5)
C13 H13 0.93
C14 C15 1.374(5)
C14 H14 0.93
C15 C16 1.382(4)
C15 H15 0.93
C16 H16 0.93
C17 N19 1.312(3)
C17 S18 1.660(3)
N19 H19A 0.86(3)
N19 H19B 0.83(3)
C21 C22 1.390(4)
C21 C26 1.400(4)
C21 C27 1.490(4)
C22 C23 1.380(4)
C22 Cl30 1.732(3)
C23 C24 1.365(5)
C23 H23 0.93
C24 C25 1.381(5)
C24 H24 0.93
C25 C26 1.369(5)
C25 H25 0.93
C26 H26 0.93
C27 N29 1.315(4)
C27 S28 1.656(3)
N29 H29A 0.88(3)
N29 H29B 0.89(3)
C31 C32 1.385(4)
C31 C36 1.394(4)
C31 C37 1.500(4)
C32 C33 1.380(4)
C32 Cl40 1.735(3)
C33 C34 1.372(5)
C33 H33 0.93
C34 C35 1.375(5)
C34 H34 0.93
C35 C36 1.369(4)
C35 H35 0.93
C36 H36 0.93
C37 N39 1.297(3)
C37 S38 1.668(3)
N39 H39A 0.85(3)
N39 H39B 0.87(3)

loop_
_geom_hbond_atom_site_label_D
_geom_hbond_atom_site_label_H
_geom_hbond_atom_site_label_A
_geom_hbond_site_symmetry_A
_geom_hbond_distance_DH
_geom_hbond_distance_HA
_geom_hbond_distance_DA
_geom_hbond_angle_DHA
N39 H39B S18 2 0.87(3) 2.57(3) 3.395(3) 159.(3)
N39 H39A S38 3_675 0.85(3) 2.58(3) 3.422(3) 174.(3)
N29 H29B S38 2_645 0.89(3) 2.85(4) 3.625(4) 146.(3)
N29 H29A S8 3_766 0.88(3) 2.99(4) 3.429(3) 113.(3)
N19 H19B S18 3_556 0.83(3) 2.65(3) 3.487(3) 179.(3)
N19 H19A S8 2_646 0.86(3) 2.60(3) 3.443(3) 167.(2)
N9 H9B S28 3_666 0.83(3) 2.71(3) 3.450(4) 148.(3)
N9 H9A S38 4_676 0.87(3) 2.73(3) 3.566(3) 162.(3)

loop_
_geom_torsion_atom_site_label_1
_geom_torsion_atom_site_label_2
_geom_torsion_atom_site_label_3
_geom_torsion_atom_site_label_4
_geom_torsion
C6 C1 C2 C3 0.8(5)
C7 C1 C2 C3 -178.9(3)
C6 C1 C2 Cl10 -177.6(2)
C7 C1 C2 Cl10 2.7(4)
C1 C2 C3 C4 0.3(6)
Cl10 C2 C3 C4 178.7(3)
C2 C3 C4 C5 -0.5(7)
C3 C4 C5 C6 -0.4(7)
C4 C5 C6 C1 1.5(6)
C2 C1 C6 C5 -1.7(5)
C7 C1 C6 C5 178.0(3)
C6 C1 C7 N9 -110.4(3)
C2 C1 C7 N9 69.3(4)
C6 C1 C7 S8 69.2(4)
C2 C1 C7 S8 -111.1(3)
C16 C11 C12 C13 -0.9(4)
C17 C11 C12 C13 177.8(3)
C16 C11 C12 Cl20 176.6(2)
C17 C11 C12 Cl20 -4.7(4)
C11 C12 C13 C14 -0.3(5)
Cl20 C12 C13 C14 -177.9(3)
C12 C13 C14 C15 1.0(5)
C13 C14 C15 C16 -0.5(5)
C14 C15 C16 C11 -0.8(5)
C12 C11 C16 C15 1.5(4)
C17 C11 C16 C15 -177.3(3)
C16 C11 C17 N19 -68.9(4)
C12 C11 C17 N19 112.4(3)
C16 C11 C17 S18 108.1(3)
C12 C11 C17 S18 -70.7(3)
C26 C21 C22 C23 -0.2(4)
C27 C21 C22 C23 -179.7(3)
C26 C21 C22 Cl30 176.2(2)
C27 C21 C22 Cl30 -3.3(4)
C21 C22 C23 C24 -0.5(5)
Cl30 C22 C23 C24 -177.1(3)
C22 C23 C24 C25 0.8(6)
C23 C24 C25 C26 -0.5(6)
C24 C25 C26 C21 -0.2(5)
C22 C21 C26 C25 0.5(5)
C27 C21 C26 C25 -179.9(3)
C22 C21 C27 N29 -54.6(4)
C26 C21 C27 N29 125.9(3)
C22 C21 C27 S28 128.0(3)
C26 C21 C27 S28 -51.5(4)
C36 C31 C32 C33 0.9(4)
C37 C31 C32 C33 -179.8(3)
C36 C31 C32 Cl40 179.7(2)
C37 C31 C32 Cl40 -1.0(4)
C31 C32 C33 C34 -1.2(5)
Cl40 C32 C33 C34 179.9(3)
C32 C33 C34 C35 0.5(6)
C33 C34 C35 C36 0.5(6)
C34 C35 C36 C31 -0.9(6)
C32 C31 C36 C35 0.2(5)
C37 C31 C36 C35 -179.2(3)
C32 C31 C37 N39 84.6(4)
C36 C31 C37 N39 -96.1(3)
C32 C31 C37 S38 -96.9(3)
C36 C31 C37 S38 82.5(3)
